data_1566477
loop_
_publ_author_name
'Ruth, Paul Niklas'
'Herbst-Irmer, Regine'
'Stalke, Dietmar'

_publ_section_title
;
 Hirshfeld atom refinement based on projector augmented wave densities
 with periodic boundary conditions
;
_journal_issue 2
_journal_name_full IUCrJ
_journal_page_first 286
_journal_page_last 297
_journal_paper_doi 10.1107/S2052252522001385
_journal_volume 9
_journal_year 2022
_chemical_formula_moiety '2(C4 H3 O4), Mg, 6(H2 O)'
_chemical_formula_sum 'C8 H18 Mg O14'
_chemical_formula_weight 362.5363
_chemical_name_common 'Magnesium bis(hydrogen maleate) hexahydrate'
_space_group_crystal_system monoclinic
_space_group_IT_number 14
_space_group_name_Hall '-P 2ybc'
_space_group_name_H-M_alt 'P 1 21/c 1'
_atom_sites_solution_hydrogens difmap
_audit_creation_method 'xHARPY 0.1'
_cell_angle_alpha 90
_cell_angle_beta 103.67(3)
_cell_angle_gamma 90
_cell_formula_units_Z 2
_cell_length_a 10.195(2)
_cell_length_b 11.759(2)
_cell_length_c 6.6206(13)
_cell_measurement_reflns_used 256398
_cell_measurement_temperature 14.9(2)
_cell_measurement_theta_max 36.06
_cell_measurement_theta_min 0.86
_cell_volume 771.2(3)
_computing_cell_refinement 'CrystalClear (Rigaku/MSC Inc., 2006)'
_computing_data_collection 'CrystalClear (Rigaku/MSC Inc., 2006)'
_computing_publication_material 'xHARPY 0.1'
_computing_structure_refinement 'xHARPY 0.1'
_computing_structure_solution 'SHELXT-2014 (Sheldrick, 2014)'
_diffrn_ambient_temperature 14.9(2)
_diffrn_detector_area_resol_mean 10
_diffrn_measured_fraction_theta_full 1.0
_diffrn_measured_fraction_theta_max 0.997
_diffrn_measurement_device_type IPDSC-Q
_diffrn_measurement_method 'phi or omega oscillation scans'
_diffrn_radiation_type synchrotron
_diffrn_radiation_wavelength 0.3532
_diffrn_reflns_av_R_equivalents 0.0265
_diffrn_reflns_av_unetI/netI 0.0088
_diffrn_reflns_Laue_measured_fraction_full 1.0
_diffrn_reflns_Laue_measured_fraction_max 0.997
_diffrn_reflns_limit_h_max 23
_diffrn_reflns_limit_h_min -25
_diffrn_reflns_limit_k_max 29
_diffrn_reflns_limit_k_min -29
_diffrn_reflns_limit_l_max 16
_diffrn_reflns_limit_l_min -16
_diffrn_reflns_number 155955
_diffrn_reflns_point_group_measured_fraction_full 1.0
_diffrn_reflns_point_group_measured_fraction_max 0.997
_diffrn_reflns_theta_full 12.235
_diffrn_reflns_theta_max 26.199
_diffrn_reflns_theta_min 1.021
_diffrn_source SPring-8
_exptl_absorpt_coefficient_mu 0.049
_exptl_absorpt_correction_type none
_exptl_crystal_colour colorless
_exptl_crystal_density_diffrn 1.561
_exptl_crystal_density_method 'not measured'
_exptl_crystal_description block
_exptl_crystal_F_000 380
_exptl_crystal_size_max 0.15
_exptl_crystal_size_mid 0.13
_exptl_crystal_size_min 0.1
_refine_diff_density_max 0.7225
_refine_diff_density_min -0.5169
_refine_diff_density_rms 0.0401
_refine_ls_extinction_method none
_refine_ls_goodness_of_fit_ref 2.687
_refine_ls_hydrogen_treatment refall
_refine_ls_matrix_type full
_refine_ls_number_parameters 187
_refine_ls_number_reflns 12589
_refine_ls_number_restraints 0
_refine_ls_R_factor_all 0.0173
_refine_ls_R_factor_gt 0.0155
_refine_ls_shift/su_max 0.0
_refine_ls_shift/su_mean 0.0
_refine_ls_structure_factor_coef Fsqd
_refine_ls_weighting_details w=1/[\s^2^(Fo^2^)]
_refine_ls_weighting_scheme sigma
_refine_ls_wR_factor_gt 0.0305
_refine_ls_wR_factor_ref 0.0305
_reflns_Friedel_coverage 0.0
_reflns_number_gt 11713
_reflns_number_total 12589
_reflns_threshold_expression 'I > 2\s(I)'
_cod_data_source_file fc5060.cif
_cod_data_source_block HMa-Mg_xHARPy_PW91
_cod_original_sg_symbol_H-M 'P 21/c'
_cod_database_code 1566477

loop_
_space_group_symop_operation_xyz
'x, y, z'
'-x, y+1/2, -z+1/2'
'-x, -y, -z'
'x, -y-1/2, z-1/2'

loop_
_atom_site_label
_atom_site_type_symbol
_atom_site_fract_x
_atom_site_fract_y
_atom_site_fract_z
_atom_site_U_iso_or_equiv
_atom_site_adp_type
_atom_site_occupancy
_atom_site_site_symmetry_order
O1 O 0.097283(7) 0.091980(5) 0.872513(12) 0.007970(9) Uani 1.0 1
H1 H -0.0207(4) 0.1133(3) 0.8316(6) 0.0293(11) Uani 1.0 1
O2 O -0.138424(7) 0.140631(5) 0.783343(12) 0.008952(10) Uani 1.0 1
O3 O 0.292798(7) 0.179948(6) 0.918645(12) 0.008266(9) Uani 1.0 1
O4 O -0.264797(7) 0.295337(6) 0.716992(12) 0.008783(9) Uani 1.0 1
C1 C 0.167198(8) 0.183306(6) 0.887289(12) 0.005597(9) Uani 1.0 1
C2 C 0.101217(8) 0.297796(6) 0.869506(13) 0.006445(10) Uani 1.0 1
H2 H 0.1745(2) 0.3668(2) 0.8989(5) 0.0224(6) Uani 1.0 1
C3 C -0.030928(9) 0.324910(6) 0.822513(13) 0.006638(10) Uani 1.0 1
H3 H -0.0575(3) 0.4140(2) 0.8140(5) 0.0242(7) Uani 1.0 1
C4 C -0.152885(8) 0.249365(6) 0.771167(12) 0.005858(9) Uani 1.0 1
Mg1 Mg 0.5 0.5 1.0 0.005197(7) Uani 1.0 2
O5 O 0.509572(7) 0.326545(6) 1.013044(12) 0.009183(10) Uani 1.0 1
H4 H 0.5859(3) 0.2839(3) 1.0870(6) 0.0263(8) Uani 1.0 1
H5 H 0.4328(3) 0.2773(3) 0.9777(6) 0.0261(8) Uani 1.0 1
O6 O 0.649660(8) 0.507814(7) 1.270026(13) 0.011837(12) Uani 1.0 1
H6 H 0.6607(4) 0.5604(3) 1.3813(6) 0.0310(8) Uani 1.0 1
H7 H 0.7276(4) 0.4593(3) 1.2942(6) 0.0282(8) Uani 1.0 1
O7 O 0.649463(8) 0.499689(6) 0.834775(13) 0.010151(10) Uani 1.0 1
H8 H 0.6599(4) 0.5589(3) 0.7409(6) 0.0268(8) Uani 1.0 1
H9 H 0.6825(4) 0.4300(3) 0.7876(6) 0.0248(7) Uani 1.0 1

loop_
_atom_site_aniso_label
_atom_site_aniso_U_11
_atom_site_aniso_U_22
_atom_site_aniso_U_33
_atom_site_aniso_U_23
_atom_site_aniso_U_13
_atom_site_aniso_U_12
O1 0.005105(19) 0.005310(16) 0.01335(2) 0.000066(15) 0.001996(16) -0.000369(13)
H1 0.055(4) 0.0161(18) 0.021(2) -0.0051(16) 0.012(2) -0.007(2)
O2 0.005055(20) 0.005812(16) 0.01564(3) -0.000004(16) 0.001963(17) -0.000485(14)
O3 0.004434(19) 0.007097(17) 0.01306(2) 0.000184(16) 0.001801(16) -0.000299(14)
O4 0.004990(20) 0.007818(18) 0.01307(2) -0.000814(16) 0.001281(16) 0.000948(14)
C1 0.00424(2) 0.005359(19) 0.00727(2) 0.000074(16) 0.001398(17) -0.000145(16)
C2 0.00490(2) 0.005172(19) 0.00924(2) -0.000025(17) 0.001540(18) -0.000332(16)
H2 0.0158(14) 0.0146(13) 0.0351(17) -0.0048(12) 0.0025(12) -0.0057(10)
C3 0.00506(2) 0.005166(19) 0.00964(2) -0.000026(18) 0.001560(18) 0.000022(16)
H3 0.0209(14) 0.0114(12) 0.0389(18) 0.0019(12) 0.0036(13) 0.0054(10)
C4 0.00430(2) 0.005953(19) 0.00749(2) -0.000280(17) 0.001644(17) 0.000119(16)
Mg1 0.004067(16) 0.004903(13) 0.006800(15) -0.000374(11) 0.001524(11) -0.000136(10)
O5 0.00647(2) 0.005625(16) 0.01484(3) 0.000270(16) 0.001305(18) -0.000263(14)
H4 0.0183(17) 0.0245(18) 0.033(2) -0.0001(16) -0.0001(15) 0.0051(13)
H5 0.0173(17) 0.0231(16) 0.038(2) 0.0004(16) 0.0064(15) -0.0087(14)
O6 0.00975(3) 0.01214(2) 0.01134(2) -0.004348(19) -0.002700(19) 0.004116(18)
H6 0.033(2) 0.0324(19) 0.0272(19) -0.0154(16) 0.0038(15) -0.0002(16)
H7 0.0260(19) 0.0290(20) 0.0281(20) -0.0002(16) 0.0020(15) 0.0145(16)
O7 0.01079(3) 0.008381(19) 0.01397(3) 0.001589(17) 0.00784(2) 0.001669(16)
H8 0.033(2) 0.0241(17) 0.0297(19) 0.0080(15) 0.0185(15) -0.0013(15)
H9 0.0225(18) 0.0256(17) 0.0298(19) -0.0047(15) 0.0121(14) 0.0016(14)

loop_
_atom_type_symbol
_atom_type_description
_atom_type_scat_dispersion_real
_atom_type_scat_dispersion_imag
_atom_type_scat_source
C C -0.0005 0.0003 'HAR in xHARPy 0.1'
H H 0.0000 0.0000 'HAR in xHARPy 0.1'
Mg Mg 0.0085 0.0083 'HAR in xHARPy 0.1'
O O 0.0004 0.0013 'HAR in xHARPy 0.1'

loop_
_geom_angle_atom_site_label_1
_geom_angle_atom_site_label_2
_geom_angle_atom_site_label_3
_geom_angle
C1 O1 H1 110.73(18)
C4 O2 H1 111.86(17)
O3 C1 O1 121.130(10)
O3 C1 C2 117.751(9)
O1 C1 C2 121.117(15)
C3 C2 C1 129.577(8)
C3 C2 H2 118.11(14)
C1 C2 H2 112.31(14)
C2 C3 C4 129.949(14)
C2 C3 H3 117.79(14)
C4 C3 H3 112.23(14)
O4 C4 O2 122.444(9)
O4 C4 C3 117.730(17)
O2 C4 C3 119.825(13)
O5 Mg1 O6 89.408(4)
O5 Mg1 O7 89.246(3)
O6 Mg1 O7 88.395(18)
Mg1 O5 H4 124.7(2)
Mg1 O5 H5 124.4(2)
H4 O5 H5 109.1(3)
Mg1 O6 H6 129.1(2)
Mg1 O6 H7 122.2(2)
H6 O6 H7 108.4(3)
Mg1 O7 H8 123.4(2)
Mg1 O7 H9 121.8(2)
H8 O7 H9 107.9(4)

loop_
_geom_bond_atom_site_label_1
_geom_bond_atom_site_label_2
_geom_bond_distance
O1 C1 1.27982(20)
O1 H1 1.195(4)
O2 C4 1.2874(2)
O2 H1 1.210(4)
O3 C1 1.2485(3)
O4 C4 1.2366(3)
C1 C2 1.4971(2)
C2 C3 1.3473(3)
C2 H2 1.089(2)
C3 C4 1.5003(3)
C3 H3 1.080(3)
Mg1 O5 2.0428(4)
Mg1 O6 2.0599(7)
Mg1 O7 2.0752(5)
O5 H4 0.957(3)
O5 H5 0.957(3)
O6 H6 0.948(3)
O6 H7 0.960(3)
O7 H8 0.956(3)
O7 H9 0.965(4)
